data_7159692
loop_
_publ_author_name
'Takallou, Ahmad'
'Al-Siyabi, Munir'
'Al-Shidhani, Sulaiman'
'Lotfi Nosood, Yazdanbakhsh'
'Habibi, Azizollah'
'Almaani, Alhajaj'
'Anwar, Muhammad U.'
'Al-Harrasi, Ahmed'

_publ_section_title
;
 Preparation of pyridopyrazines through tandem Pd-catalyzed C-N/C-C
 coupling reactions of Ugi adducts.
;
_journal_issue 48
_journal_name_full 'Organic &amp; biomolecular chemistry'
_journal_page_first 9530
_journal_page_last 9533
_journal_paper_doi 10.1039/d3ob01768k
_journal_volume 21
_journal_year 2023
_chemical_formula_sum 'C25 H21 F N2 O2'
_chemical_formula_weight 400.44
_space_group_crystal_system monoclinic
_space_group_IT_number 9
_space_group_name_Hall 'C -2yc'
_space_group_name_H-M_alt 'C 1 c 1'
_atom_sites_solution_hydrogens geom
_atom_sites_solution_primary direct
_audit_creation_method
;FinalCif V121 by Daniel Kratzert, Freiburg 2023, 
https://dkratzert.de/finalcif.html
;
_audit_update_record
;
2023-05-28 deposited with the CCDC.	2023-11-23 downloaded from the CCDC.
;
_cell_angle_alpha 90
_cell_angle_beta 119.6450(10)
_cell_angle_gamma 90
_cell_formula_units_Z 4
_cell_length_a 13.9745(6)
_cell_length_b 20.9846(8)
_cell_length_c 7.8209(4)
_cell_measurement_reflns_used 6167
_cell_measurement_temperature 296(2)
_cell_measurement_theta_max 26.344
_cell_measurement_theta_min 2.7865
_cell_volume 1993.27(15)
_computing_cell_refinement 'SAINT V8.40B'
_computing_data_collection 'Bruker BIS V6.2.16/2021-10-23 && APEX4 2022.10-0'
_computing_data_reduction 'SAINT V8.40B'
_computing_structure_refinement 'SHELXL-2019/1 (Sheldrick, 2019)'
_computing_structure_solution 'SHELXT 2018/2 (Sheldrick, 2018)'
_diffrn_ambient_temperature 296(2)
_diffrn_detector CCD
_diffrn_detector_area_resol_mean 8.3
_diffrn_detector_type 'Bruker APEXII'
_diffrn_measured_fraction_theta_full 0.998
_diffrn_measured_fraction_theta_max 0.999
_diffrn_measurement_device 'three-circle diffractometer'
_diffrn_measurement_device_type 'Bruker APEX2 QUAZAR'
_diffrn_measurement_method '\w and \f scans'
_diffrn_measurement_specimen_support 'MiTeGen micromount'
_diffrn_radiation_monochromator 'mirror optics'
_diffrn_radiation_probe x-ray
_diffrn_radiation_type MoK\a
_diffrn_radiation_wavelength 0.71073
_diffrn_reflns_av_R_equivalents 0.0302
_diffrn_reflns_av_unetI/netI 0.0343
_diffrn_reflns_Laue_measured_fraction_full 0.998
_diffrn_reflns_Laue_measured_fraction_max 0.999
_diffrn_reflns_limit_h_max 17
_diffrn_reflns_limit_h_min -17
_diffrn_reflns_limit_k_max 26
_diffrn_reflns_limit_k_min -26
_diffrn_reflns_limit_l_max 9
_diffrn_reflns_limit_l_min -9
_diffrn_reflns_number 11556
_diffrn_reflns_point_group_measured_fraction_full 0.996
_diffrn_reflns_point_group_measured_fraction_max 0.995
_diffrn_reflns_theta_full 25.242
_diffrn_reflns_theta_max 26.392
_diffrn_reflns_theta_min 2.786
_diffrn_source 'microfocus sealed X-ray tube'
_diffrn_source_current 30.0
_diffrn_source_type 'Incoatec I\ms'
_diffrn_source_voltage 50.0
_exptl_absorpt_coefficient_mu 0.092
_exptl_absorpt_correction_T_max 0.7454
_exptl_absorpt_correction_T_min 0.7059
_exptl_absorpt_correction_type multi-scan
_exptl_absorpt_process_details
;SADABS-2016/2 - Bruker AXS area detector scaling and absorption correction: 
Krause, L., Herbst-Irmer, R., Sheldrick G.M. & Stalke D., J. Appl. Cryst. 48 
(2015) 3-10
;
_exptl_crystal_colour colourless
_exptl_crystal_density_diffrn 1.334
_exptl_crystal_description plate
_exptl_crystal_F_000 840
_exptl_crystal_size_max 0.483
_exptl_crystal_size_mid 0.123
_exptl_crystal_size_min 0.045
_refine_diff_density_max 0.133
_refine_diff_density_min -0.130
_refine_diff_density_rms 0.032
_refine_ls_abs_structure_details
;
 Flack x determined using 1538 quotients [(I+)-(I-)]/[(I+)+(I-)]
 (Parsons, Flack and Wagner, Acta Cryst. B69 (2013) 249-259).
;
_refine_ls_abs_structure_Flack -0.4(4)
_refine_ls_extinction_coef 0.0093(13)
_refine_ls_extinction_expression Fc^*^=kFc[1+0.001xFc^2^\l^3^/sin(2\q)]^-1/4^
_refine_ls_extinction_method 'SHELXL-2019/1 (Sheldrick 2019)'
_refine_ls_goodness_of_fit_ref 1.068
_refine_ls_hydrogen_treatment constr
_refine_ls_matrix_type full
_refine_ls_number_parameters 275
_refine_ls_number_reflns 4066
_refine_ls_number_restraints 2
_refine_ls_restrained_S_all 1.068
_refine_ls_R_factor_all 0.0462
_refine_ls_R_factor_gt 0.0350
_refine_ls_shift/su_max 0.000
_refine_ls_shift/su_mean 0.000
_refine_ls_structure_factor_coef Fsqd
_refine_ls_weighting_details 'w=1/[\s^2^(Fo^2^)+(0.0357P)^2^+0.5586P] where P=(Fo^2^+2Fc^2^)/3'
_refine_ls_weighting_scheme calc
_refine_ls_wR_factor_gt 0.0788
_refine_ls_wR_factor_ref 0.0877
_reflns_Friedel_coverage 0.986
_reflns_Friedel_fraction_full 0.994
_reflns_Friedel_fraction_max 0.991
_reflns_number_gt 3500
_reflns_number_total 4066
_reflns_threshold_expression 'I > 2\s(I)'
_cod_data_source_file d3ob01768k2.cif
_cod_data_source_block MU39_P_R1_0m_a
_cod_depositor_comments 'Adding full bibliography for 7159692--7159693.cif.'
_cod_original_sg_symbol_H-M 'C c'
_cod_database_code 7159692
_shelx_shelxl_version_number 2019/1
_shelx_space_group_comment
;
The symmetry employed for this shelxl refinement is uniquely defined
by the following loop, which should always be used as a source of
symmetry information in preference to the above space-group names.
They are only intended as comments.
;
_shelx_estimated_absorpt_t_min 0.957
_shelx_estimated_absorpt_t_max 0.996
_diffrn_measurement_ambient_temperature_device_make '296 K'

loop_
_space_group_symop_operation_xyz
'x, y, z'
'x, -y, z+1/2'
'x+1/2, y+1/2, z'
'x+1/2, -y+1/2, z+1/2'

loop_
_atom_site_label
_atom_site_type_symbol
_atom_site_fract_x
_atom_site_fract_y
_atom_site_fract_z
_atom_site_U_iso_or_equiv
_atom_site_adp_type
_atom_site_occupancy
_atom_site_site_symmetry_order
_atom_site_calc_flag
_atom_site_refinement_flags_posn
_atom_site_refinement_flags_adp
_atom_site_refinement_flags_occupancy
_atom_site_disorder_assembly
_atom_site_disorder_group
F1 F 0.10686(16) 0.42195(12) 0.4441(3) 0.0842(7) Uani 1 1 d . . . . .
O1 O 0.53274(17) 0.52744(9) 0.4561(3) 0.0507(5) Uani 1 1 d . . . . .
O2 O 0.36969(16) 0.34533(11) 0.0206(3) 0.0577(6) Uani 1 1 d . . . . .
N1 N 0.56969(16) 0.42209(9) 0.4678(3) 0.0337(5) Uani 1 1 d . . . . .
N2 N 0.53981(18) 0.31150(10) 0.2544(3) 0.0401(5) Uani 1 1 d . . . . .
C1 C 0.6978(2) 0.49048(13) 0.7305(4) 0.0383(6) Uani 1 1 d . . . . .
C2 C 0.7586(2) 0.43792(13) 0.8382(4) 0.0400(6) Uani 1 1 d . . . . .
C3 C 0.8560(2) 0.44873(16) 1.0166(4) 0.0514(7) Uani 1 1 d . . . . .
H3 H 0.897460 0.414337 1.091740 0.062 Uiso 1 1 calc R U . . .
C4 C 0.8902(2) 0.50966(18) 1.0807(5) 0.0597(9) Uani 1 1 d . . . . .
H4 H 0.955388 0.516198 1.198238 0.072 Uiso 1 1 calc R U . . .
C5 C 0.8294(3) 0.56140(17) 0.9732(5) 0.0597(9) Uani 1 1 d . . . . .
H5 H 0.853408 0.602505 1.018676 0.072 Uiso 1 1 calc R U . . .
C6 C 0.7330(2) 0.55221(14) 0.7986(4) 0.0483(7) Uani 1 1 d . . . . .
H6 H 0.691631 0.587036 0.726354 0.058 Uiso 1 1 calc R U . . .
C7 C 0.5950(2) 0.48306(12) 0.5431(4) 0.0362(6) Uani 1 1 d . . . . .
C8 C 0.63457(19) 0.36927(11) 0.5646(4) 0.0343(6) Uani 1 1 d . . . . .
C9 C 0.7229(2) 0.37415(12) 0.7565(4) 0.0373(6) Uani 1 1 d . . . . .
C10 C 0.46130(19) 0.41272(12) 0.2945(4) 0.0355(6) Uani 1 1 d . . . . .
H10 H 0.450460 0.448478 0.206042 0.043 Uiso 1 1 calc R U . . .
C11 C 0.4527(2) 0.35239(13) 0.1792(4) 0.0396(6) Uani 1 1 d . . . . .
C12 C 0.6118(2) 0.31123(12) 0.4624(4) 0.0385(6) Uani 1 1 d . . . . .
C13 C 0.6617(3) 0.25668(13) 0.5674(5) 0.0514(7) Uani 1 1 d . . . . .
H13 H 0.640155 0.217126 0.506387 0.062 Uiso 1 1 calc R U . . .
C14 C 0.7434(3) 0.26029(14) 0.7627(5) 0.0564(8) Uani 1 1 d . . . . .
H14 H 0.775781 0.223172 0.832438 0.068 Uiso 1 1 calc R U . . .
C15 C 0.7767(3) 0.31827(14) 0.8535(4) 0.0510(7) Uani 1 1 d . . . . .
H15 H 0.835750 0.320484 0.981123 0.061 Uiso 1 1 calc R U . . .
C16 C 0.3676(2) 0.41627(11) 0.3406(4) 0.0357(6) Uani 1 1 d . . . . .
C17 C 0.3837(2) 0.40846(13) 0.5272(4) 0.0417(6) Uani 1 1 d . . . . .
H17 H 0.454670 0.401940 0.631029 0.050 Uiso 1 1 calc R U . . .
C18 C 0.2965(2) 0.41008(15) 0.5641(5) 0.0514(7) Uani 1 1 d . . . . .
H18 H 0.307870 0.404714 0.690888 0.062 Uiso 1 1 calc R U . . .
C19 C 0.1934(2) 0.41979(16) 0.4091(5) 0.0551(8) Uani 1 1 d . . . . .
C20 C 0.1738(2) 0.42876(18) 0.2223(5) 0.0611(9) Uani 1 1 d . . . . .
H20 H 0.102620 0.435787 0.119798 0.073 Uiso 1 1 calc R U . . .
C21 C 0.2613(2) 0.42725(15) 0.1877(4) 0.0507(7) Uani 1 1 d . . . . .
H21 H 0.249181 0.433629 0.060835 0.061 Uiso 1 1 calc R U . . .
C22 C 0.5544(2) 0.26460(13) 0.1198(4) 0.0458(7) Uani 1 1 d . . . . .
C23 C 0.4890(3) 0.20422(15) 0.0984(6) 0.0667(10) Uani 1 1 d . . . . .
H23A H 0.491344 0.176830 0.002248 0.100 Uiso 1 1 calc R U . . .
H23B H 0.413956 0.215186 0.056913 0.100 Uiso 1 1 calc R U . . .
H23C H 0.520518 0.182550 0.222688 0.100 Uiso 1 1 calc R U . . .
C24 C 0.6765(3) 0.25148(16) 0.1990(5) 0.0567(8) Uani 1 1 d . . . . .
H24A H 0.685869 0.227828 0.103184 0.085 Uiso 1 1 calc R U . . .
H24B H 0.705036 0.227208 0.318342 0.085 Uiso 1 1 calc R U . . .
H24C H 0.715533 0.291151 0.225259 0.085 Uiso 1 1 calc R U . . .
C25 C 0.5138(3) 0.29529(17) -0.0826(5) 0.0604(8) Uani 1 1 d . . . . .
H25A H 0.537586 0.270120 -0.157121 0.091 Uiso 1 1 calc R U . . .
H25B H 0.543544 0.337521 -0.065904 0.091 Uiso 1 1 calc R U . . .
H25C H 0.434831 0.297445 -0.151290 0.091 Uiso 1 1 calc R U . . .

loop_
_atom_site_aniso_label
_atom_site_aniso_U_11
_atom_site_aniso_U_22
_atom_site_aniso_U_33
_atom_site_aniso_U_23
_atom_site_aniso_U_13
_atom_site_aniso_U_12
F1 0.0499(11) 0.1187(19) 0.0984(16) 0.0134(14) 0.0477(11) 0.0094(11)
O1 0.0505(11) 0.0338(10) 0.0586(13) 0.0017(9) 0.0199(10) 0.0060(9)
O2 0.0370(10) 0.0646(13) 0.0541(12) -0.0171(10) 0.0093(10) 0.0014(10)
N1 0.0285(10) 0.0292(10) 0.0383(11) 0.0005(8) 0.0126(9) 0.0006(8)
N2 0.0385(11) 0.0331(11) 0.0424(12) -0.0030(9) 0.0151(9) 0.0013(9)
C1 0.0323(13) 0.0399(14) 0.0460(15) -0.0065(11) 0.0220(12) -0.0044(11)
C2 0.0305(13) 0.0499(15) 0.0411(16) -0.0058(12) 0.0188(12) -0.0020(11)
C3 0.0336(14) 0.069(2) 0.0476(17) -0.0101(15) 0.0170(13) -0.0009(14)
C4 0.0352(15) 0.084(2) 0.0542(19) -0.0259(17) 0.0176(14) -0.0149(16)
C5 0.0470(17) 0.0622(19) 0.077(2) -0.0312(17) 0.0362(17) -0.0239(16)
C6 0.0455(16) 0.0434(15) 0.0609(19) -0.0136(13) 0.0302(15) -0.0100(13)
C7 0.0349(13) 0.0316(12) 0.0443(15) -0.0015(11) 0.0212(11) -0.0014(11)
C8 0.0309(12) 0.0322(13) 0.0385(14) 0.0026(10) 0.0162(11) 0.0011(10)
C9 0.0329(12) 0.0401(14) 0.0375(13) 0.0021(11) 0.0164(11) 0.0020(11)
C10 0.0305(12) 0.0330(13) 0.0365(14) 0.0027(10) 0.0115(11) 0.0014(10)
C11 0.0315(13) 0.0391(14) 0.0425(16) -0.0021(11) 0.0139(12) -0.0012(11)
C12 0.0409(14) 0.0315(13) 0.0406(15) 0.0012(10) 0.0182(12) 0.0010(11)
C13 0.0639(18) 0.0338(14) 0.0534(18) 0.0054(13) 0.0266(15) 0.0059(14)
C14 0.069(2) 0.0416(15) 0.0531(18) 0.0138(13) 0.0264(16) 0.0164(15)
C15 0.0469(15) 0.0583(18) 0.0403(15) 0.0115(13) 0.0159(12) 0.0135(15)
C16 0.0312(12) 0.0304(12) 0.0409(14) 0.0016(10) 0.0143(11) 0.0009(10)
C17 0.0322(13) 0.0450(14) 0.0419(15) 0.0031(11) 0.0138(12) 0.0028(11)
C18 0.0489(17) 0.0572(18) 0.0498(17) 0.0065(14) 0.0257(15) 0.0033(14)
C19 0.0374(14) 0.0606(18) 0.074(2) 0.0023(16) 0.0329(16) 0.0013(13)
C20 0.0322(14) 0.081(2) 0.061(2) 0.0091(17) 0.0158(14) 0.0108(14)
C21 0.0375(14) 0.0630(19) 0.0439(17) 0.0081(13) 0.0143(13) 0.0079(13)
C22 0.0452(15) 0.0394(14) 0.0500(16) -0.0072(12) 0.0214(13) 0.0016(12)
C23 0.063(2) 0.0433(17) 0.088(3) -0.0175(17) 0.0328(19) -0.0091(15)
C24 0.0483(16) 0.0600(18) 0.059(2) -0.0037(15) 0.0244(15) 0.0083(14)
C25 0.0583(19) 0.071(2) 0.0460(17) -0.0064(15) 0.0210(15) 0.0088(17)

loop_
_atom_type_symbol
_atom_type_description
_atom_type_scat_dispersion_real
_atom_type_scat_dispersion_imag
_atom_type_scat_source
C C 0.0033 0.0016 'International Tables Vol C Tables 4.2.6.8 and 6.1.1.4'
H H 0.0000 0.0000 'International Tables Vol C Tables 4.2.6.8 and 6.1.1.4'
F F 0.0171 0.0103 'International Tables Vol C Tables 4.2.6.8 and 6.1.1.4'
N N 0.0061 0.0033 'International Tables Vol C Tables 4.2.6.8 and 6.1.1.4'
O O 0.0106 0.0060 'International Tables Vol C Tables 4.2.6.8 and 6.1.1.4'

loop_
_geom_angle_atom_site_label_1
_geom_angle_atom_site_label_2
_geom_angle_atom_site_label_3
_geom_angle
_geom_angle_site_symmetry_1
_geom_angle_site_symmetry_3
_geom_angle_publ_flag
C7 N1 C8 123.0(2) . . ?
C7 N1 C10 116.7(2) . . ?
C8 N1 C10 119.57(19) . . ?
C11 N2 C12 118.0(2) . . ?
C11 N2 C22 120.3(2) . . ?
C12 N2 C22 121.6(2) . . ?
C2 C1 C6 120.6(2) . . ?
C2 C1 C7 121.5(2) . . ?
C6 C1 C7 117.8(2) . . ?
C1 C2 C3 118.3(2) . . ?
C1 C2 C9 119.1(2) . . ?
C3 C2 C9 122.4(3) . . ?
C4 C3 C2 120.4(3) . . ?
C4 C3 H3 119.8 . . ?
C2 C3 H3 119.8 . . ?
C3 C4 C5 120.9(3) . . ?
C3 C4 H4 119.6 . . ?
C5 C4 H4 119.6 . . ?
C6 C5 C4 120.0(3) . . ?
C6 C5 H5 120.0 . . ?
C4 C5 H5 120.0 . . ?
C5 C6 C1 119.8(3) . . ?
C5 C6 H6 120.1 . . ?
C1 C6 H6 120.1 . . ?
O1 C7 N1 120.4(2) . . ?
O1 C7 C1 123.3(2) . . ?
N1 C7 C1 116.2(2) . . ?
N1 C8 C9 121.1(2) . . ?
N1 C8 C12 118.5(2) . . ?
C9 C8 C12 120.4(2) . . ?
C15 C9 C8 118.3(2) . . ?
C15 C9 C2 123.8(2) . . ?
C8 C9 C2 117.8(2) . . ?
N1 C10 C16 113.0(2) . . ?
N1 C10 C11 113.7(2) . . ?
C16 C10 C11 110.8(2) . . ?
N1 C10 H10 106.2 . . ?
C16 C10 H10 106.2 . . ?
C11 C10 H10 106.2 . . ?
O2 C11 N2 124.1(2) . . ?
O2 C11 C10 117.4(2) . . ?
N2 C11 C10 118.4(2) . . ?
C13 C12 C8 118.4(2) . . ?
C13 C12 N2 123.0(2) . . ?
C8 C12 N2 118.6(2) . . ?
C12 C13 C14 120.6(3) . . ?
C12 C13 H13 119.7 . . ?
C14 C13 H13 119.7 . . ?
C15 C14 C13 120.3(3) . . ?
C15 C14 H14 119.9 . . ?
C13 C14 H14 119.9 . . ?
C14 C15 C9 120.7(3) . . ?
C14 C15 H15 119.6 . . ?
C9 C15 H15 119.6 . . ?
C17 C16 C21 118.6(2) . . ?
C17 C16 C10 122.6(2) . . ?
C21 C16 C10 118.8(2) . . ?
C16 C17 C18 121.4(2) . . ?
C16 C17 H17 119.3 . . ?
C18 C17 H17 119.3 . . ?
C19 C18 C17 118.0(3) . . ?
C19 C18 H18 121.0 . . ?
C17 C18 H18 121.0 . . ?
C20 C19 C18 122.6(3) . . ?
C20 C19 F1 118.9(3) . . ?
C18 C19 F1 118.5(3) . . ?
C19 C20 C21 118.8(3) . . ?
C19 C20 H20 120.6 . . ?
C21 C20 H20 120.6 . . ?
C20 C21 C16 120.6(3) . . ?
C20 C21 H21 119.7 . . ?
C16 C21 H21 119.7 . . ?
C23 C22 C24 112.6(3) . . ?
C23 C22 N2 109.6(2) . . ?
C24 C22 N2 109.9(2) . . ?
C23 C22 C25 109.9(3) . . ?
C24 C22 C25 105.2(3) . . ?
N2 C22 C25 109.5(2) . . ?
C22 C23 H23A 109.5 . . ?
C22 C23 H23B 109.5 . . ?
H23A C23 H23B 109.5 . . ?
C22 C23 H23C 109.5 . . ?
H23A C23 H23C 109.5 . . ?
H23B C23 H23C 109.5 . . ?
C22 C24 H24A 109.5 . . ?
C22 C24 H24B 109.5 . . ?
H24A C24 H24B 109.5 . . ?
C22 C24 H24C 109.5 . . ?
H24A C24 H24C 109.5 . . ?
H24B C24 H24C 109.5 . . ?
C22 C25 H25A 109.5 . . ?
C22 C25 H25B 109.5 . . ?
H25A C25 H25B 109.5 . . ?
C22 C25 H25C 109.5 . . ?
H25A C25 H25C 109.5 . . ?
H25B C25 H25C 109.5 . . ?

loop_
_geom_bond_atom_site_label_1
_geom_bond_atom_site_label_2
_geom_bond_distance
_geom_bond_site_symmetry_2
_geom_bond_publ_flag
F1 C19 1.366(3) . ?
O1 C7 1.225(3) . ?
O2 C11 1.217(3) . ?
N1 C7 1.379(3) . ?
N1 C8 1.394(3) . ?
N1 C10 1.463(3) . ?
N2 C11 1.362(3) . ?
N2 C12 1.429(3) . ?
N2 C22 1.526(3) . ?
C1 C2 1.393(4) . ?
C1 C6 1.395(4) . ?
C1 C7 1.467(3) . ?
C2 C3 1.404(4) . ?
C2 C9 1.461(4) . ?
C3 C4 1.370(5) . ?
C3 H3 0.9300 . ?
C4 C5 1.379(5) . ?
C4 H4 0.9300 . ?
C5 C6 1.377(4) . ?
C5 H5 0.9300 . ?
C6 H6 0.9300 . ?
C8 C9 1.397(3) . ?
C8 C12 1.404(3) . ?
C9 C15 1.397(4) . ?
C10 C16 1.522(4) . ?
C10 C11 1.524(4) . ?
C10 H10 0.9800 . ?
C12 C13 1.380(4) . ?
C13 C14 1.385(4) . ?
C13 H13 0.9300 . ?
C14 C15 1.369(4) . ?
C14 H14 0.9300 . ?
C15 H15 0.9300 . ?
C16 C17 1.372(4) . ?
C16 C21 1.390(4) . ?
C17 C18 1.386(4) . ?
C17 H17 0.9300 . ?
C18 C19 1.364(4) . ?
C18 H18 0.9300 . ?
C19 C20 1.360(5) . ?
C20 C21 1.378(4) . ?
C20 H20 0.9300 . ?
C21 H21 0.9300 . ?
C22 C23 1.522(4) . ?
C22 C24 1.526(4) . ?
C22 C25 1.534(5) . ?
C23 H23A 0.9600 . ?
C23 H23B 0.9600 . ?
C23 H23C 0.9600 . ?
C24 H24A 0.9600 . ?
C24 H24B 0.9600 . ?
C24 H24C 0.9600 . ?
C25 H25A 0.9600 . ?
C25 H25B 0.9600 . ?
C25 H25C 0.9600 . ?

loop_
_geom_torsion_atom_site_label_1
_geom_torsion_atom_site_label_2
_geom_torsion_atom_site_label_3
_geom_torsion_atom_site_label_4
_geom_torsion
_geom_torsion_site_symmetry_1
_geom_torsion_site_symmetry_2
_geom_torsion_site_symmetry_3
_geom_torsion_site_symmetry_4
_geom_torsion_publ_flag
C6 C1 C2 C3 0.1(4) . . . . ?
C7 C1 C2 C3 -179.8(3) . . . . ?
C6 C1 C2 C9 -176.2(3) . . . . ?
C7 C1 C2 C9 3.9(4) . . . . ?
C1 C2 C3 C4 -0.8(4) . . . . ?
C9 C2 C3 C4 175.4(3) . . . . ?
C2 C3 C4 C5 0.9(5) . . . . ?
C3 C4 C5 C6 -0.3(5) . . . . ?
C4 C5 C6 C1 -0.4(4) . . . . ?
C2 C1 C6 C5 0.5(4) . . . . ?
C7 C1 C6 C5 -179.6(3) . . . . ?
C8 N1 C7 O1 -176.9(2) . . . . ?
C10 N1 C7 O1 -6.5(4) . . . . ?
C8 N1 C7 C1 2.3(3) . . . . ?
C10 N1 C7 C1 172.7(2) . . . . ?
C2 C1 C7 O1 171.1(3) . . . . ?
C6 C1 C7 O1 -8.8(4) . . . . ?
C2 C1 C7 N1 -8.0(3) . . . . ?
C6 C1 C7 N1 172.1(2) . . . . ?
C7 N1 C8 C9 7.8(4) . . . . ?
C10 N1 C8 C9 -162.4(2) . . . . ?
C7 N1 C8 C12 -169.9(2) . . . . ?
C10 N1 C8 C12 19.9(3) . . . . ?
N1 C8 C9 C15 172.7(2) . . . . ?
C12 C8 C9 C15 -9.6(4) . . . . ?
N1 C8 C9 C2 -11.8(3) . . . . ?
C12 C8 C9 C2 165.9(2) . . . . ?
C1 C2 C9 C15 -178.8(3) . . . . ?
C3 C2 C9 C15 5.0(4) . . . . ?
C1 C2 C9 C8 6.0(4) . . . . ?
C3 C2 C9 C8 -170.2(2) . . . . ?
C7 N1 C10 C16 -72.0(3) . . . . ?
C8 N1 C10 C16 98.7(3) . . . . ?
C7 N1 C10 C11 160.5(2) . . . . ?
C8 N1 C10 C11 -28.8(3) . . . . ?
C12 N2 C11 O2 -157.6(3) . . . . ?
C22 N2 C11 O2 18.4(4) . . . . ?
C12 N2 C11 C10 25.8(3) . . . . ?
C22 N2 C11 C10 -158.2(2) . . . . ?
N1 C10 C11 O2 -171.3(2) . . . . ?
C16 C10 C11 O2 60.1(3) . . . . ?
N1 C10 C11 N2 5.5(3) . . . . ?
C16 C10 C11 N2 -123.1(3) . . . . ?
N1 C8 C12 C13 -168.2(3) . . . . ?
C9 C8 C12 C13 14.1(4) . . . . ?
N1 C8 C12 N2 12.9(3) . . . . ?
C9 C8 C12 N2 -164.8(2) . . . . ?
C11 N2 C12 C13 144.6(3) . . . . ?
C22 N2 C12 C13 -31.3(4) . . . . ?
C11 N2 C12 C8 -36.5(3) . . . . ?
C22 N2 C12 C8 147.6(2) . . . . ?
C8 C12 C13 C14 -8.8(4) . . . . ?
N2 C12 C13 C14 170.1(3) . . . . ?
C12 C13 C14 C15 -0.8(5) . . . . ?
C13 C14 C15 C9 5.4(5) . . . . ?
C8 C9 C15 C14 -0.1(4) . . . . ?
C2 C9 C15 C14 -175.3(3) . . . . ?
N1 C10 C16 C17 -19.6(3) . . . . ?
C11 C10 C16 C17 109.4(3) . . . . ?
N1 C10 C16 C21 161.0(2) . . . . ?
C11 C10 C16 C21 -69.9(3) . . . . ?
C21 C16 C17 C18 1.3(4) . . . . ?
C10 C16 C17 C18 -178.1(3) . . . . ?
C16 C17 C18 C19 -0.1(5) . . . . ?
C17 C18 C19 C20 -1.0(5) . . . . ?
C17 C18 C19 F1 -179.5(3) . . . . ?
C18 C19 C20 C21 0.8(6) . . . . ?
F1 C19 C20 C21 179.3(3) . . . . ?
C19 C20 C21 C16 0.5(5) . . . . ?
C17 C16 C21 C20 -1.5(4) . . . . ?
C10 C16 C21 C20 177.9(3) . . . . ?
C11 N2 C22 C23 -86.4(3) . . . . ?
C12 N2 C22 C23 89.5(3) . . . . ?
C11 N2 C22 C24 149.4(3) . . . . ?
C12 N2 C22 C24 -34.8(3) . . . . ?
C11 N2 C22 C25 34.3(3) . . . . ?
C12 N2 C22 C25 -149.9(2) . . . . ?
